data_4511487
loop_
_publ_author_name
'Hu, Sheng'
'Zhou, Ai-Ju'
'Zhang, Yue-Hua'
'Ding, Shu'
'Tong, Ming-Liang'

_publ_section_title
;
 1D Tubular Chains and 3D Polycatenane Frameworks Constructed with
 Cu2X2Dimers (X = Br-, I-, CN-) and Flexible Dipyridyl Spacers
;
_journal_issue 11
_journal_name_full 'Crystal Growth &amp; Design'
_journal_page_first 2543
_journal_paper_doi 10.1021/cg060370k
_journal_volume 6
_journal_year 2006
_chemical_formula_sum 'C26 H28 Br2 Cu2 N4'
_chemical_formula_weight 683.42
_chemical_name_systematic
; 
 ? 
;
_space_group_IT_number 96
_symmetry_cell_setting tetragonal
_symmetry_space_group_name_Hall 'P 4nw 2abw'
_symmetry_space_group_name_H-M 'P 43 21 2'
_atom_sites_solution_hydrogens geom
_atom_sites_solution_primary direct
_atom_sites_solution_secondary difmap
_audit_creation_method SHELXL-97
_cell_angle_alpha 90.00
_cell_angle_beta 90.00
_cell_angle_gamma 90.00
_cell_formula_units_Z 8
_cell_length_a 12.2098(10)
_cell_length_b 12.2098(10)
_cell_length_c 35.803(4)
_cell_measurement_temperature 123(2)
_cell_volume 5337.5(9)
_computing_cell_refinement 'SAINT-PLUS, Ver. 6.0, 1997'
_computing_data_collection 'SMART, 1998.'
_computing_data_reduction 'SAINT-PLUS, Ver. 6.0, 1997'
_computing_molecular_graphics 'XP, Ver. 6.10, Bruker AXS Inc., 2000'
_computing_publication_material 'SHELXTL-Bruker AXS Inc., 1998'
_computing_structure_refinement 'SHELXL-97 (Sheldrick, 1997)'
_computing_structure_solution 'SHELXS-97 (Sheldrick, 1990)'
_diffrn_ambient_temperature 123(2)
_diffrn_measured_fraction_theta_full 0.991
_diffrn_measured_fraction_theta_max 0.991
_diffrn_measurement_method 'phi and omega scans'
_diffrn_radiation_monochromator graphite
_diffrn_radiation_source 'fine-focus sealed tube'
_diffrn_radiation_type MoK\a
_diffrn_radiation_wavelength 0.71073
_diffrn_reflns_av_R_equivalents 0.0662
_diffrn_reflns_av_sigmaI/netI 0.0900
_diffrn_reflns_limit_h_max 14
_diffrn_reflns_limit_h_min -6
_diffrn_reflns_limit_k_max 14
_diffrn_reflns_limit_k_min -13
_diffrn_reflns_limit_l_max 17
_diffrn_reflns_limit_l_min -43
_diffrn_reflns_number 13707
_diffrn_reflns_theta_full 25.99
_diffrn_reflns_theta_max 25.99
_diffrn_reflns_theta_min 1.76
_diffrn_standards_decay_% 0
_diffrn_standards_interval_count 0
_diffrn_standards_interval_time 0
_diffrn_standards_number 0
_exptl_absorpt_coefficient_mu 4.610
_exptl_absorpt_correction_T_max 0.5856
_exptl_absorpt_correction_T_min 0.4042
_exptl_absorpt_correction_type multi-scan
_exptl_absorpt_process_details 'SADABS (Bruker, 2002)'
_exptl_crystal_colour 'dark red'
_exptl_crystal_density_diffrn 1.701
_exptl_crystal_density_method 'not measured'
_exptl_crystal_description block
_exptl_crystal_F_000 2720
_exptl_crystal_size_max 0.24
_exptl_crystal_size_mid 0.19
_exptl_crystal_size_min 0.13
_refine_diff_density_max 1.179
_refine_diff_density_min -0.557
_refine_diff_density_rms 0.139
_refine_ls_abs_structure_details 'Flack H D (1983), Acta Cryst. A39, 876-881'
_refine_ls_abs_structure_Flack 0.00(2)
_refine_ls_extinction_method none
_refine_ls_goodness_of_fit_ref 1.021
_refine_ls_hydrogen_treatment mixed
_refine_ls_matrix_type full
_refine_ls_number_parameters 307
_refine_ls_number_reflns 5162
_refine_ls_number_restraints 30
_refine_ls_restrained_S_all 1.034
_refine_ls_R_factor_all 0.0938
_refine_ls_R_factor_gt 0.0641
_refine_ls_shift/su_max 0.001
_refine_ls_shift/su_mean 0.000
_refine_ls_structure_factor_coef Fsqd
_refine_ls_weighting_details 'calc w=1/[\s^2^(Fo^2^)+(0.0765P)^2^+13.4921P] where P=(Fo^2^+2Fc^2^)/3'
_refine_ls_weighting_scheme calc
_refine_ls_wR_factor_gt 0.1492
_refine_ls_wR_factor_ref 0.1666
_reflns_number_gt 3806
_reflns_number_total 5162
_reflns_threshold_expression >2sigma(I)
_cod_data_source_file cg060370ksi20060904_105804.cif
_cod_data_source_block compound3
_cod_original_cell_volume 5337.5(8)
_cod_original_sg_symbol_H-M P4(3)2(1)2
_cod_database_code 4511487

loop_
_symmetry_equiv_pos_as_xyz
'x, y, z'
'-x, -y, z+1/2'
'-y+1/2, x+1/2, z+3/4'
'y+1/2, -x+1/2, z+1/4'
'-x+1/2, y+1/2, -z+3/4'
'x+1/2, -y+1/2, -z+1/4'
'y, x, -z'
'-y, -x, -z+1/2'

loop_
_atom_site_label
_atom_site_type_symbol
_atom_site_fract_x
_atom_site_fract_y
_atom_site_fract_z
_atom_site_U_iso_or_equiv
_atom_site_adp_type
_atom_site_occupancy
_atom_site_symmetry_multiplicity
_atom_site_calc_flag
_atom_site_refinement_flags
Cu1 Cu 0.41612(12) 0.90360(12) 0.97433(3) 0.0489(4) Uani 1 1 d .
Cu2 Cu 0.48193(11) 0.92674(10) 0.90359(3) 0.0387(3) Uani 1 1 d .
Br1 Br 0.28285(8) 0.93308(9) 0.92098(2) 0.0368(3) Uani 1 1 d .
Br2 Br 0.60917(9) 0.92891(12) 0.95899(3) 0.0565(4) Uani 1 1 d .
N1 N 0.3680(7) 1.0167(7) 1.01325(19) 0.043(2) Uani 1 1 d .
N2 N 0.3800(9) 1.7550(9) 0.9955(2) 0.056(3) Uani 1 1 d .
N3 N 0.5149(7) 0.7779(6) 0.88053(19) 0.0333(19) Uani 1 1 d .
N4 N 0.5137(7) 0.0539(6) 0.86953(19) 0.0347(19) Uani 1 1 d .
C1 C 0.4396(9) 1.0802(11) 1.0311(3) 0.057(3) Uani 1 1 d .
H1 H 0.5155 1.0650 1.0285 0.068 Uiso 1 1 calc R
C2 C 0.4089(9) 1.1649(9) 1.0528(2) 0.042(3) Uani 1 1 d .
H2 H 0.4639 1.2066 1.0650 0.051 Uiso 1 1 calc R
C3 C 0.3012(8) 1.1934(9) 1.0579(2) 0.039(3) Uani 1 1 d .
C4 C 0.2282(9) 1.1230(8) 1.0405(2) 0.041(2) Uani 1 1 d .
H4 H 0.1518 1.1329 1.0443 0.049 Uiso 1 1 calc R
C5 C 0.2632(9) 1.0406(9) 1.0184(2) 0.045(3) Uani 1 1 d .
H5 H 0.2099 0.9975 1.0058 0.054 Uiso 1 1 calc R
C6 C 0.2708(10) 1.2921(10) 1.0794(3) 0.052(3) Uani 1 1 d .
H6A H 0.3141 1.2965 1.1028 0.063 Uiso 1 1 calc R
H6B H 0.1920 1.2904 1.0860 0.063 Uiso 1 1 calc R
C7 C 0.2804(19) 1.4927(19) 1.0676(5) 0.141(8) Uani 1 1 d U
H7A H 0.3291 1.5045 1.0893 0.169 Uiso 1 1 calc R
H7B H 0.2035 1.5005 1.0760 0.169 Uiso 1 1 calc R
C8 C 0.2967(17) 1.3941(14) 1.0532(5) 0.117(6) Uani 1 1 d U
H8A H 0.3742 1.3892 1.0453 0.140 Uiso 1 1 calc R
H8B H 0.2511 1.3875 1.0304 0.140 Uiso 1 1 calc R
C9 C 0.307(2) 1.578(2) 1.0358(6) 0.137(7) Uani 1 1 d U
C10 C 0.421(2) 1.611(2) 1.0342(6) 0.168(9) Uani 1 1 d U
H10 H 0.4741 1.5721 1.0485 0.202 Uiso 1 1 calc R
C11 C 0.4526(16) 1.6966(16) 1.0120(5) 0.114(6) Uani 1 1 d U
H11 H 0.5281 1.7128 1.0088 0.137 Uiso 1 1 calc R
C12 C 0.2752(13) 1.7286(11) 0.9999(4) 0.068(4) Uani 1 1 d .
H12 H 0.2230 1.7742 0.9879 0.082 Uiso 1 1 calc R
C13 C 0.2358(14) 1.6440(13) 1.0197(3) 0.083(5) Uani 1 1 d .
H13 H 0.1592 1.6319 1.0219 0.099 Uiso 1 1 calc R
C14 C 0.6003(8) 0.7631(8) 0.8595(3) 0.042(3) Uani 1 1 d .
H14 H 0.6442 0.8250 0.8535 0.050 Uiso 1 1 calc R
C15 C 0.6313(8) 0.6617(9) 0.8451(3) 0.040(3) Uani 1 1 d .
H15 H 0.6923 0.6563 0.8287 0.048 Uiso 1 1 calc R
C16 C 0.5733(8) 0.5693(8) 0.8546(2) 0.0294(19) Uani 1 1 d .
C17 C 0.4808(9) 0.5847(8) 0.8765(2) 0.042(3) Uani 1 1 d .
H17 H 0.4359 0.5242 0.8830 0.050 Uiso 1 1 calc R
C18 C 0.4542(9) 0.6897(8) 0.8889(2) 0.037(2) Uani 1 1 d .
H18 H 0.3906 0.6991 0.9038 0.044 Uiso 1 1 calc R
C19 C 0.6036(9) 0.4590(8) 0.8406(2) 0.040(3) Uani 1 1 d .
H19A H 0.5881 0.4041 0.8602 0.048 Uiso 1 1 calc R
H19B H 0.6833 0.4573 0.8355 0.048 Uiso 1 1 calc R
C20 C 0.5423(8) 0.4277(8) 0.8053(2) 0.036(2) Uani 1 1 d .
H20A H 0.5562 0.4834 0.7858 0.044 Uiso 1 1 calc R
H20B H 0.4627 0.4270 0.8106 0.044 Uiso 1 1 calc R
C21 C 0.5777(10) 0.3137(8) 0.7907(2) 0.044(3) Uani 1 1 d .
H21A H 0.5386 0.2982 0.7670 0.053 Uiso 1 1 calc R
H21B H 0.6572 0.3148 0.7852 0.053 Uiso 1 1 calc R
C22 C 0.5537(8) 0.2224(8) 0.8186(2) 0.032(2) Uani 1 1 d .
C23 C 0.6379(9) 0.1628(10) 0.8335(3) 0.049(3) Uani 1 1 d .
H23 H 0.7117 0.1790 0.8272 0.059 Uiso 1 1 calc R
C24 C 0.6143(9) 0.0808(9) 0.8574(3) 0.049(3) Uani 1 1 d .
H24 H 0.6739 0.0383 0.8664 0.058 Uiso 1 1 calc R
C25 C 0.4323(8) 0.1138(8) 0.8550(2) 0.031(2) Uani 1 1 d .
H25 H 0.3591 0.0978 0.8622 0.037 Uiso 1 1 calc R
C26 C 0.4507(8) 0.1979(9) 0.8301(2) 0.037(2) Uani 1 1 d .
H26 H 0.3905 0.2391 0.8208 0.045 Uiso 1 1 calc R

loop_
_atom_site_aniso_label
_atom_site_aniso_U_11
_atom_site_aniso_U_22
_atom_site_aniso_U_33
_atom_site_aniso_U_23
_atom_site_aniso_U_13
_atom_site_aniso_U_12
Cu1 0.0544(9) 0.0569(9) 0.0354(6) -0.0159(6) -0.0049(6) 0.0113(7)
Cu2 0.0513(8) 0.0287(7) 0.0362(6) -0.0035(5) -0.0059(5) 0.0034(6)
Br1 0.0376(6) 0.0409(6) 0.0320(4) -0.0045(4) -0.0029(4) 0.0005(5)
Br2 0.0344(6) 0.1004(10) 0.0346(5) -0.0233(6) -0.0100(4) 0.0159(6)
N1 0.045(6) 0.058(6) 0.025(4) -0.011(4) 0.004(4) 0.010(4)
N2 0.061(7) 0.077(8) 0.031(4) 0.009(4) 0.011(4) 0.025(6)
N3 0.047(5) 0.029(5) 0.024(4) -0.003(3) 0.003(3) -0.002(4)
N4 0.043(5) 0.032(5) 0.030(4) -0.012(3) -0.002(3) 0.000(4)
C1 0.039(6) 0.096(10) 0.035(5) -0.023(6) -0.018(5) 0.018(7)
C2 0.042(7) 0.051(7) 0.035(5) -0.011(4) -0.016(5) 0.008(5)
C3 0.038(6) 0.063(8) 0.017(4) 0.007(4) -0.013(4) 0.006(5)
C4 0.046(7) 0.044(7) 0.033(5) 0.002(4) 0.005(5) 0.005(5)
C5 0.048(7) 0.054(8) 0.033(5) -0.001(5) 0.010(5) -0.001(5)
C6 0.049(7) 0.057(8) 0.050(6) -0.013(6) -0.007(5) 0.005(6)
C7 0.137(11) 0.148(11) 0.136(10) -0.006(9) 0.023(9) -0.007(9)
C8 0.130(10) 0.082(9) 0.138(10) -0.024(8) 0.026(8) -0.010(8)
C9 0.130(11) 0.138(11) 0.144(10) 0.058(9) 0.035(8) -0.010(9)
C10 0.161(13) 0.166(12) 0.178(12) 0.070(9) -0.004(9) 0.011(9)
C11 0.100(10) 0.121(10) 0.120(9) 0.057(8) 0.010(8) -0.002(8)
C12 0.094(12) 0.048(8) 0.063(8) -0.007(7) -0.016(8) 0.010(8)
C13 0.110(13) 0.085(11) 0.053(7) 0.017(7) 0.015(8) 0.041(10)
C14 0.037(6) 0.036(6) 0.051(6) -0.003(5) 0.007(5) -0.011(5)
C15 0.036(6) 0.042(6) 0.042(5) -0.006(5) 0.019(5) -0.003(5)
C16 0.039(5) 0.028(5) 0.022(4) 0.004(3) -0.005(4) -0.005(5)
C17 0.058(7) 0.032(6) 0.036(5) 0.000(4) 0.017(5) -0.005(5)
C18 0.055(7) 0.029(6) 0.028(4) -0.004(4) 0.008(4) 0.003(5)
C19 0.043(6) 0.043(7) 0.035(5) -0.009(4) 0.008(4) -0.002(5)
C20 0.049(7) 0.033(6) 0.027(4) -0.006(4) 0.013(4) -0.003(5)
C21 0.062(7) 0.041(6) 0.029(4) -0.006(4) 0.007(5) -0.010(6)
C22 0.031(6) 0.037(6) 0.028(4) -0.017(4) -0.001(4) 0.002(4)
C23 0.030(6) 0.044(7) 0.074(7) -0.007(6) 0.011(5) -0.007(5)
C24 0.031(6) 0.037(7) 0.077(7) 0.002(6) -0.009(5) 0.004(5)
C25 0.028(5) 0.041(6) 0.023(4) -0.007(4) -0.001(4) 0.007(5)
C26 0.031(6) 0.057(7) 0.023(4) -0.007(4) -0.004(4) -0.001(5)

loop_
_atom_type_symbol
_atom_type_description
_atom_type_scat_dispersion_real
_atom_type_scat_dispersion_imag
_atom_type_scat_source
C C 0.0033 0.0016 'International Tables Vol C Tables 4.2.6.8 and 6.1.1.4'
H H 0.0000 0.0000 'International Tables Vol C Tables 4.2.6.8 and 6.1.1.4'
N N 0.0061 0.0033 'International Tables Vol C Tables 4.2.6.8 and 6.1.1.4'
Cu Cu 0.3201 1.2651 'International Tables Vol C Tables 4.2.6.8 and 6.1.1.4'
Br Br -0.2901 2.4595 'International Tables Vol C Tables 4.2.6.8 and 6.1.1.4'

loop_
_geom_angle_atom_site_label_1
_geom_angle_atom_site_label_2
_geom_angle_atom_site_label_3
_geom_angle
_geom_angle_site_symmetry_1
_geom_angle_site_symmetry_3
N2 Cu1 N1 106.7(4) 1_545 .
N2 Cu1 Br2 114.2(3) 1_545 .
N1 Cu1 Br2 110.2(3) . .
N2 Cu1 Br1 105.8(3) 1_545 .
N1 Cu1 Br1 103.4(2) . .
Br2 Cu1 Br1 115.62(6) . .
N2 Cu1 Cu2 121.2(3) 1_545 .
N1 Cu1 Cu2 131.3(3) . .
Br2 Cu1 Cu2 58.85(5) . .
Br1 Cu1 Cu2 57.57(4) . .
N4 Cu2 N3 113.9(3) 1_565 .
N4 Cu2 Br1 108.2(2) 1_565 .
N3 Cu2 Br1 108.6(3) . .
N4 Cu2 Br2 110.5(2) 1_565 .
N3 Cu2 Br2 101.9(2) . .
Br1 Cu2 Br2 113.68(5) . .
N4 Cu2 Cu1 135.6(2) 1_565 .
N3 Cu2 Cu1 110.5(2) . .
Br1 Cu2 Cu1 58.47(4) . .
Br2 Cu2 Cu1 55.97(5) . .
Cu2 Br1 Cu1 63.95(5) . .
Cu1 Br2 Cu2 65.18(5) . .
C5 N1 C1 116.1(9) . .
C5 N1 Cu1 121.3(7) . .
C1 N1 Cu1 122.0(7) . .
C11 N2 C12 118.5(13) . .
C11 N2 Cu1 121.5(12) . 1_565
C12 N2 Cu1 118.3(9) . 1_565
C14 N3 C18 117.4(8) . .
C14 N3 Cu2 121.2(7) . .
C18 N3 Cu2 121.2(6) . .
C25 N4 C24 114.8(8) . .
C25 N4 Cu2 120.9(7) . 1_545
C24 N4 Cu2 124.1(7) . 1_545
N1 C1 C2 122.8(11) . .
N1 C1 H1 118.6 . .
C2 C1 H1 118.6 . .
C1 C2 C3 122.5(10) . .
C1 C2 H2 118.8 . .
C3 C2 H2 118.8 . .
C2 C3 C4 113.6(10) . .
C2 C3 C6 121.1(10) . .
C4 C3 C6 125.3(10) . .
C5 C4 C3 121.4(11) . .
C5 C4 H4 119.3 . .
C3 C4 H4 119.3 . .
N1 C5 C4 123.4(11) . .
N1 C5 H5 118.3 . .
C4 C5 H5 118.3 . .
C3 C6 C8 106.3(10) . .
C3 C6 H6A 110.5 . .
C8 C6 H6A 110.5 . .
C3 C6 H6B 110.5 . .
C8 C6 H6B 110.5 . .
H6A C6 H6B 108.7 . .
C8 C7 C9 106.9(18) . .
C8 C7 H7A 110.4 . .
C9 C7 H7A 110.4 . .
C8 C7 H7B 110.4 . .
C9 C7 H7B 110.4 . .
H7A C7 H7B 108.6 . .
C7 C8 C6 116.8(17) . .
C7 C8 H8A 108.1 . .
C6 C8 H8A 108.1 . .
C7 C8 H8B 108.1 . .
C6 C8 H8B 108.1 . .
H8A C8 H8B 107.3 . .
C13 C9 C10 117(2) . .
C13 C9 C7 126(2) . .
C10 C9 C7 114(2) . .
C11 C10 C9 120(2) . .
C11 C10 H10 120.0 . .
C9 C10 H10 120.0 . .
N2 C11 C10 120(2) . .
N2 C11 H11 120.1 . .
C10 C11 H11 120.1 . .
N2 C12 C13 126.5(14) . .
N2 C12 H12 116.8 . .
C13 C12 H12 116.8 . .
C9 C13 C12 117.8(19) . .
C9 C13 H13 121.1 . .
C12 C13 H13 121.1 . .
N3 C14 C15 123.8(9) . .
N3 C14 H14 118.1 . .
C15 C14 H14 118.1 . .
C16 C15 C14 119.8(9) . .
C16 C15 H15 120.1 . .
C14 C15 H15 120.1 . .
C15 C16 C17 116.6(9) . .
C15 C16 C19 122.1(8) . .
C17 C16 C19 121.1(9) . .
C16 C17 C18 119.6(9) . .
C16 C17 H17 120.2 . .
C18 C17 H17 120.2 . .
N3 C18 C17 122.6(9) . .
N3 C18 H18 118.7 . .
C17 C18 H18 118.7 . .
C16 C19 C20 112.7(8) . .
C16 C19 H19A 109.0 . .
C20 C19 H19A 109.0 . .
C16 C19 H19B 109.0 . .
C20 C19 H19B 109.0 . .
H19A C19 H19B 107.8 . .
C19 C20 C21 111.8(8) . .
C19 C20 H20A 109.3 . .
C21 C20 H20A 109.3 . .
C19 C20 H20B 109.3 . .
C21 C20 H20B 109.3 . .
H20A C20 H20B 107.9 . .
C22 C21 C20 112.4(7) . .
C22 C21 H21A 109.1 . .
C20 C21 H21A 109.1 . .
C22 C21 H21B 109.1 . .
C20 C21 H21B 109.1 . .
H21A C21 H21B 107.9 . .
C26 C22 C23 117.4(10) . .
C26 C22 C21 122.5(9) . .
C23 C22 C21 120.0(9) . .
C24 C23 C22 118.9(10) . .
C24 C23 H23 120.6 . .
C22 C23 H23 120.6 . .
N4 C24 C23 125.6(10) . .
N4 C24 H24 117.2 . .
C23 C24 H24 117.2 . .
N4 C25 C26 122.5(9) . .
N4 C25 H25 118.7 . .
C26 C25 H25 118.7 . .
C22 C26 C25 120.8(9) . .
C22 C26 H26 119.6 . .
C25 C26 H26 119.6 . .

loop_
_geom_bond_atom_site_label_1
_geom_bond_atom_site_label_2
_geom_bond_distance
_geom_bond_site_symmetry_2
Cu1 N2 2.015(11) 1_545
Cu1 N1 2.048(8) .
Cu1 Br2 2.4399(18) .
Cu1 Br1 2.5351(15) .
Cu1 Cu2 2.6720(17) .
Cu2 N4 2.012(8) 1_565
Cu2 N3 2.036(8) .
Cu2 Br1 2.5102(17) .
Cu2 Br2 2.5195(14) .
N1 C5 1.324(13) .
N1 C1 1.332(14) .
N2 C11 1.280(19) .
N2 C12 1.329(17) .
N2 Cu1 2.015(11) 1_565
N3 C14 1.300(12) .
N3 C18 1.340(12) .
N4 C25 1.338(11) .
N4 C24 1.344(13) .
N4 Cu2 2.012(8) 1_545
C1 C2 1.347(14) .
C1 H1 0.9500 .
C2 C3 1.372(14) .
C2 H2 0.9500 .
C3 C4 1.385(15) .
C3 C6 1.479(15) .
C4 C5 1.352(14) .
C4 H4 0.9500 .
C5 H5 0.9500 .
C6 C8 1.59(2) .
C6 H6A 0.9900 .
C6 H6B 0.9900 .
C7 C8 1.33(2) .
C7 C9 1.58(3) .
C7 H7A 0.9900 .
C7 H7B 0.9900 .
C8 H8A 0.9900 .
C8 H8B 0.9900 .
C9 C13 1.31(3) .
C9 C10 1.45(3) .
C10 C11 1.37(3) .
C10 H10 0.9500 .
C11 H11 0.9500 .
C12 C13 1.34(2) .
C12 H12 0.9500 .
C13 H13 0.9500 .
C14 C15 1.393(14) .
C14 H14 0.9500 .
C15 C16 1.374(13) .
C15 H15 0.9500 .
C16 C17 1.387(13) .
C16 C19 1.485(13) .
C17 C18 1.395(13) .
C17 H17 0.9500 .
C18 H18 0.9500 .
C19 C20 1.516(12) .
C19 H19A 0.9900 .
C19 H19B 0.9900 .
C20 C21 1.550(14) .
C20 H20A 0.9900 .
C20 H20B 0.9900 .
C21 C22 1.525(13) .
C21 H21A 0.9900 .
C21 H21B 0.9900 .
C22 C26 1.357(13) .
C22 C23 1.369(14) .
C23 C24 1.348(15) .
C23 H23 0.9500 .
C24 H24 0.9500 .
C25 C26 1.379(13) .
C25 H25 0.9500 .
C26 H26 0.9500 .
